data_4312450
loop_
_publ_author_name
'Maximilian N. Kopylovich'
'Armando J. L. Pombeiro'
'Andreas Fischer'
'Lars Kloo'
'Vadim Yu. Kukushkin'

_publ_contact_author_address
;
Department of Chemistry
St. Petersburg State University
198504 Stary Petergof
Russian Federation
;
_publ_contact_author_email kukushkin@VK2100.spb.edu
_publ_contact_author_name 'Vadim Yu. Kukushkin'
_publ_section_title
;
 Facile Ni(II)/Ketoxime-Mediated Conversion of Organonitriles into
 Imidoylamidine Ligands. Synthesis of Imidoylamidines and Acetyl Amides
;
_journal_name_full 'Inorganic Chemistry'
_journal_page_first 7239
_journal_page_last 7248
_journal_paper_doi 10.1021/ic0349813
_journal_volume 42
_journal_year 2003
_chemical_compound_source 'Local laboratory'
_chemical_formula_moiety 'C8 H13 Cl5 N6 Ni O '
_chemical_formula_sum 'C8 H13 Cl5 N6 Ni O'
_chemical_formula_weight 445.208
_chemical_name_systematic
;
 ?
;
_space_group_IT_number 14
_symmetry_cell_setting monoclinic
_symmetry_space_group_name_Hall '-P 2yn'
_symmetry_space_group_name_H-M 'P 1 21/n 1'
_atom_sites_solution_primary direct
_atom_sites_solution_secondary difmap
_cell_angle_alpha 90.00
_cell_angle_beta 92.831(2)
_cell_angle_gamma 90.00
_cell_formula_units_Z 4
_cell_length_a 10.0017(3)
_cell_length_b 11.4728(4)
_cell_length_c 14.8062(5)
_cell_measurement_reflns_used 7592
_cell_measurement_temperature 297
_cell_measurement_theta_max 26.36
_cell_measurement_theta_min 4.08
_cell_volume 1696.90(10)
_computing_cell_refinement 'HKL Scalepack (Otwinowski & Minor 1997)'
_computing_data_collection KappaCCD
_computing_data_reduction 'Denzo and Scalepak (Otwinowski & Minor, 1997)'
_computing_structure_refinement 'SHELXL-97 (Sheldrick, 1997)'
_computing_structure_solution 'SHELXS-97 (Sheldrick, 1997)'
_diffrn_measured_fraction_theta_full 0.996
_diffrn_measured_fraction_theta_max 0.996
_diffrn_measurement_device KappaCCD
_diffrn_measurement_method CCD
_diffrn_orient_matrix_type X=UH
_diffrn_orient_matrix_UB_11 0.10009
_diffrn_orient_matrix_UB_12 0.00160
_diffrn_orient_matrix_UB_13 -0.00055
_diffrn_orient_matrix_UB_21 -0.00043
_diffrn_orient_matrix_UB_22 -0.00264
_diffrn_orient_matrix_UB_23 -0.08712
_diffrn_orient_matrix_UB_31 0.00225
_diffrn_orient_matrix_UB_32 0.06755
_diffrn_orient_matrix_UB_33 -0.00206
_diffrn_radiation_source 'fine-focus sealed tube'
_diffrn_radiation_type ' MoK\a'
_diffrn_radiation_wavelength_id all
_diffrn_reflns_av_R_equivalents 0.0963
_diffrn_reflns_av_sigmaI/netI 0.0799
_diffrn_reflns_limit_h_max 12
_diffrn_reflns_limit_h_min -12
_diffrn_reflns_limit_k_max 12
_diffrn_reflns_limit_k_min -14
_diffrn_reflns_limit_l_max 18
_diffrn_reflns_limit_l_min -18
_diffrn_reflns_number 14002
_diffrn_reflns_theta_full 26.36
_diffrn_reflns_theta_max 26.36
_diffrn_reflns_theta_min 4.08
_exptl_absorpt_coefficient_mu 1.935
_exptl_absorpt_correction_type none
_exptl_crystal_colour Yellow
_exptl_crystal_density_diffrn 1.743
_exptl_crystal_density_method 'not measured'
_exptl_crystal_description Cube
_refine_diff_density_max 0.569
_refine_diff_density_min -0.479
_refine_diff_density_rms 0.079
_refine_ls_extinction_method none
_refine_ls_goodness_of_fit_ref 1.090
_refine_ls_hydrogen_treatment constr
_refine_ls_matrix_type full
_refine_ls_number_parameters 190
_refine_ls_number_reflns 3450
_refine_ls_number_restraints 0
_refine_ls_restrained_S_all 1.090
_refine_ls_R_factor_all 0.0806
_refine_ls_R_factor_gt 0.0484
_refine_ls_shift/su_max 0.001
_refine_ls_shift/su_mean 0.000
_refine_ls_structure_factor_coef Fsqd
_refine_ls_weighting_details
; calc
 [1.00000+0.00000exp(0.00(sin\q/\l)^2^)]/
   [\s^2^(Fo^2^)+0.0000+1.2700*P+(0.0270P)^2^+0.0000sin\q/\l]
 where P = 0.00000Fo^2^ + 1.00000Fc^2^
;
_refine_ls_weighting_scheme calc
_refine_ls_wR_factor_gt 0.0919
_refine_ls_wR_factor_ref 0.0997
_reflns_number_gt 2500
_reflns_number_total 3450
_reflns_threshold_expression >2sigma(I)
_cod_data_source_file ic0349813si20030818_063355_6.cif
_cod_data_source_block compound6
_cod_depositor_comments
;
The following automatic conversions were performed:

'_symmetry_cell_setting' value 'Monoclinic' changed to 'monoclinic'
according to the built-in table from CIF Core dictionary named
'cif_core.dic' version 2.4.1 from 2010-06-29.

Automatic conversion script
Id: cif_fix_values 1646 2011-03-28 12:23:43Z adriana 
;
_cod_original_sg_symbol_H-M 'P 21/n '
_cod_original_formula_sum 'C8 H13 Cl5 N6 Ni O '
_cod_database_code 4312450

loop_
_symmetry_equiv_pos_as_xyz
'x, y, z'
'-x+1/2, y+1/2, -z+1/2'
'-x, -y, -z'
'x-1/2, -y-1/2, z-1/2'

loop_
_atom_site_label
_atom_site_type_symbol
_atom_site_fract_x
_atom_site_fract_y
_atom_site_fract_z
_atom_site_U_iso_or_equiv
_atom_site_adp_type
_atom_site_occupancy
_atom_site_symmetry_multiplicity
_atom_site_calc_flag
_atom_site_refinement_flags
_atom_site_disorder_assembly
_atom_site_disorder_group
Ni1 Ni 0.76719(4) 0.25909(4) 0.01168(3) 0.02519(14) Uani 1 1 d . . .
Cl2 Cl 0.84858(11) 0.61313(10) 0.21862(6) 0.0455(3) Uani 1 1 d . . .
Cl5 Cl 0.00581(10) 0.26210(10) 0.26702(6) 0.0449(3) Uani 1 1 d . . .
Cl3 Cl 1.01210(11) -0.11781(10) 0.12060(8) 0.0506(3) Uani 1 1 d . . .
Cl4 Cl 0.71651(13) -0.12295(10) -0.17298(7) 0.0524(3) Uani 1 1 d . . .
Cl1 Cl 0.49410(11) 0.60072(12) -0.11183(7) 0.0578(4) Uani 1 1 d . . .
N3 N 0.8580(3) 0.3723(3) 0.0778(2) 0.0318(7) Uani 1 1 d . . .
N4 N 0.8311(3) 0.1467(3) 0.09437(19) 0.0302(7) Uani 1 1 d . . .
C1 C 0.7217(4) 0.4842(3) -0.0656(2) 0.0295(8) Uani 1 1 d . . .
C8 C 0.5990(4) -0.0467(3) -0.1081(2) 0.0353(9) Uani 1 1 d . . .
N5 N 0.7353(3) -0.0196(3) 0.02955(18) 0.0306(7) Uani 1 1 d . . .
N6 N 0.6768(3) 0.1445(3) -0.05603(18) 0.0278(7) Uani 1 1 d . . .
C2 C 0.6574(4) 0.5578(4) -0.1397(3) 0.0395(10) Uani 1 1 d . . .
C7 C 0.6731(4) 0.0334(3) -0.0436(2) 0.0272(8) Uani 1 1 d . . .
C3 C 0.8594(3) 0.4846(3) 0.0656(2) 0.0292(8) Uani 1 1 d . . .
N2 N 0.7927(3) 0.5442(3) -0.0015(2) 0.0322(7) Uani 1 1 d . . .
C5 C 0.8127(4) 0.0360(3) 0.0942(2) 0.0286(8) Uani 1 1 d . . .
N1 N 0.7074(3) 0.3715(3) -0.06996(19) 0.0295(7) Uani 1 1 d . . .
O1 O 0.8288(3) 0.2562(2) 0.44639(19) 0.0469(7) Uani 1 1 d . . .
C6 C 0.8759(4) -0.0416(4) 0.1661(2) 0.0359(9) Uani 1 1 d . . .
C4 C 0.9457(4) 0.5577(4) 0.1297(2) 0.0377(10) Uani 1 1 d . . .
H3 H 0.9083 0.3512 0.1339 0.038 Uiso 1 1 d R . .
H4 H 0.8920 0.1660 0.1425 0.036 Uiso 1 1 d R . .
H8A H 0.5410 -0.1031 -0.0639 0.042 Uiso 1 1 d R . .
H8B H 0.5319 -0.0084 -0.1485 0.042 Uiso 1 1 d R . .
H5 H 0.7218 -0.1069 0.0337 0.037 Uiso 1 1 d R . .
H6 H 0.6343 0.1629 -0.1104 0.033 Uiso 1 1 d R . .
H2A H 0.7073 0.6357 -0.1501 0.047 Uiso 1 1 d R . .
H2B H 0.6480 0.5122 -0.2035 0.047 Uiso 1 1 d R . .
H1 H 0.6521 0.3412 -0.1182 0.035 Uiso 1 1 d R . .
H6A H 0.8076 -0.1036 0.1841 0.043 Uiso 1 1 d R . .
H6B H 0.9080 0.0098 0.2194 0.043 Uiso 1 1 d R . .
H4A H 0.9744 0.6245 0.1001 0.045 Uiso 1 1 d R . .
H4B H 1.0259 0.5014 0.1585 0.045 Uiso 1 1 d R . .

loop_
_atom_site_aniso_label
_atom_site_aniso_U_11
_atom_site_aniso_U_22
_atom_site_aniso_U_33
_atom_site_aniso_U_23
_atom_site_aniso_U_13
_atom_site_aniso_U_12
Ni1 0.0316(3) 0.0203(3) 0.0230(2) -0.00022(19) -0.00552(17) 0.0013(2)
Cl2 0.0521(6) 0.0497(7) 0.0345(5) -0.0094(5) 0.0012(5) 0.0020(5)
Cl5 0.0563(6) 0.0443(7) 0.0324(5) -0.0044(5) -0.0158(4) -0.0009(5)
Cl3 0.0432(6) 0.0427(7) 0.0659(7) 0.0037(5) 0.0015(5) 0.0130(5)
Cl4 0.0774(8) 0.0386(6) 0.0424(6) -0.0126(5) 0.0152(6) -0.0085(6)
Cl1 0.0500(7) 0.0782(10) 0.0444(6) 0.0008(6) -0.0062(5) 0.0242(6)
N3 0.0384(18) 0.0294(19) 0.0268(15) -0.0005(14) -0.0062(14) 0.0002(14)
N4 0.0389(18) 0.0267(19) 0.0240(15) -0.0031(13) -0.0085(14) 0.0005(14)
C1 0.035(2) 0.023(2) 0.031(2) 0.0012(16) 0.0044(17) 0.0048(16)
C8 0.042(2) 0.031(2) 0.032(2) -0.0066(17) -0.0086(18) -0.0028(18)
N5 0.0443(19) 0.0206(17) 0.0259(15) 0.0020(13) -0.0077(14) 0.0013(14)
N6 0.0331(17) 0.0266(18) 0.0226(15) 0.0006(13) -0.0088(13) 0.0012(13)
C2 0.049(2) 0.033(2) 0.037(2) 0.0067(18) 0.0006(19) 0.0070(19)
C7 0.0310(19) 0.026(2) 0.0245(18) 0.0007(16) 0.0010(15) -0.0001(16)
C3 0.0293(19) 0.029(2) 0.0300(19) -0.0050(16) 0.0045(16) -0.0058(16)
N2 0.0384(18) 0.0223(17) 0.0356(17) 0.0002(14) -0.0003(14) -0.0028(14)
C5 0.033(2) 0.028(2) 0.0241(18) -0.0016(16) -0.0009(16) 0.0074(17)
N1 0.0334(17) 0.0272(19) 0.0272(15) -0.0007(13) -0.0055(13) 0.0000(14)
O1 0.0650(19) 0.0264(16) 0.0487(17) -0.0035(13) -0.0023(14) 0.0043(14)
C6 0.042(2) 0.036(2) 0.0294(19) 0.0024(17) -0.0051(17) 0.0104(18)
C4 0.043(2) 0.033(2) 0.037(2) -0.0077(18) 0.0030(19) -0.0078(19)

loop_
_atom_type_symbol
_atom_type_description
_atom_type_scat_dispersion_real
_atom_type_scat_dispersion_imag
_atom_type_scat_source
C C 0.0033 0.0016 'International Tables Vol C Tables 4.2.6.8 and 6.1.1.4'
H H 0.0000 0.0000 'International Tables Vol C Tables 4.2.6.8 and 6.1.1.4'
Cl Cl 0.1484 0.1585 'International Tables Vol C Tables 4.2.6.8 and 6.1.1.4'
N N 0.0061 0.0033 'International Tables Vol C Tables 4.2.6.8 and 6.1.1.4'
Ni Ni 0.3393 1.1124 'International Tables Vol C Tables 4.2.6.8 and 6.1.1.4'
O O 0.0106 0.0060 'International Tables Vol C Tables 4.2.6.8 and 6.1.1.4'

loop_
_diffrn_radiation_wavelength
0.71073

loop_
_geom_angle_atom_site_label_1
_geom_angle_atom_site_label_2
_geom_angle_atom_site_label_3
_geom_angle
_geom_angle_site_symmetry_1
_geom_angle_site_symmetry_3
_geom_angle_publ_flag
N3 Ni1 N1 89.46(14) . . ?
N3 Ni1 N6 179.40(13) . . ?
N1 Ni1 N6 90.46(13) . . ?
N3 Ni1 N4 89.69(14) . . ?
N1 Ni1 N4 178.85(13) . . ?
N6 Ni1 N4 90.38(13) . . ?
C3 N3 Ni1 129.3(3) . . ?
C5 N4 Ni1 129.6(3) . . ?
N1 C1 N2 126.5(3) . . ?
N1 C1 C2 118.6(3) . . ?
N2 C1 C2 114.8(3) . . ?
C7 C8 Cl4 109.1(3) . . ?
C5 N5 C7 124.9(3) . . ?
C7 N6 Ni1 129.7(2) . . ?
C1 C2 Cl1 110.6(3) . . ?
N6 C7 N5 122.6(3) . . ?
N6 C7 C8 122.2(3) . . ?
N5 C7 C8 115.2(3) . . ?
N3 C3 N2 126.4(3) . . ?
N3 C3 C4 118.2(3) . . ?
N2 C3 C4 115.4(3) . . ?
C1 N2 C3 118.9(3) . . ?
N4 C5 N5 122.8(3) . . ?
N4 C5 C6 122.0(3) . . ?
N5 C5 C6 115.2(3) . . ?
C1 N1 Ni1 129.0(3) . . ?
C5 C6 Cl3 109.0(2) . . ?
C3 C4 Cl2 110.3(3) . . ?
C3 N3 H3 110.7 . . ?
Ni1 N3 H3 119.7 . . ?
C5 N4 H4 108.8 . . ?
Ni1 N4 H4 121.4 . . ?
C7 C8 H8A 103.9 . . ?
Cl4 C8 H8A 114.3 . . ?
C7 C8 H8B 114.6 . . ?
Cl4 C8 H8B 109.9 . . ?
H8A C8 H8B 105.1 . . ?
C5 N5 H5 119.6 . . ?
C7 N5 H5 115.6 . . ?
C7 N6 H6 109.8 . . ?
Ni1 N6 H6 120.2 . . ?
C1 C2 H2A 113.5 . . ?
Cl1 C2 H2A 104.5 . . ?
C1 C2 H2B 112.4 . . ?
Cl1 C2 H2B 107.3 . . ?
H2A C2 H2B 108.1 . . ?
C1 N1 H1 117.4 . . ?
Ni1 N1 H1 113.3 . . ?
C5 C6 H6A 109.3 . . ?
Cl3 C6 H6A 106.8 . . ?
C5 C6 H6B 108.0 . . ?
Cl3 C6 H6B 111.0 . . ?
H6A C6 H6B 112.8 . . ?
C3 C4 H4A 109.9 . . ?
Cl2 C4 H4A 104.1 . . ?
C3 C4 H4B 107.6 . . ?
Cl2 C4 H4B 109.6 . . ?
H4A C4 H4B 115.4 . . ?

loop_
_geom_bond_atom_site_label_1
_geom_bond_atom_site_label_2
_geom_bond_distance
_geom_bond_site_symmetry_2
_geom_bond_publ_flag
Ni1 N3 1.840(3) . ?
Ni1 N1 1.847(3) . ?
Ni1 N6 1.861(3) . ?
Ni1 N4 1.869(3) . ?
Cl2 C4 1.790(4) . ?
Cl3 C6 1.779(4) . ?
Cl4 C8 1.784(4) . ?
Cl1 C2 1.774(4) . ?
N3 C3 1.301(5) . ?
N4 C5 1.284(5) . ?
C1 N1 1.302(5) . ?
C1 N2 1.346(5) . ?
C1 C2 1.504(5) . ?
C8 C7 1.495(5) . ?
N5 C5 1.360(4) . ?
N5 C7 1.365(4) . ?
N6 C7 1.288(5) . ?
C3 N2 1.354(5) . ?
C3 C4 1.507(5) . ?
C5 C6 1.503(5) . ?
N3 H3 0.9800 . ?
N4 H4 0.9404 . ?
C8 H8A 1.1047 . ?
C8 H8B 0.9809 . ?
N5 H5 1.0130 . ?
N6 H6 0.9166 . ?
C2 H2A 1.0387 . ?
C2 H2B 1.0787 . ?
N1 H1 0.9472 . ?
C6 H6A 1.0300 . ?
C6 H6B 1.0230 . ?
C4 H4A 0.9350 . ?
C4 H4B 1.0994 . ?
